data_7113477
loop_
_publ_author_name
'Zhang, Lin-Ping'
'Lu, Wen-Jie'
'Mak, Thomas C. W.'

_publ_section_title
;
 Controlled crystallization of mixed-ligand complexes of
 1,3-bis(4-pyridyl)propane-N,N'-dioxide with metal(ii) thiocyanates:
 isostructurality in coordination networks bearing different mono- and
 di-nuclear nodes
;
_journal_issue 22
_journal_name_full 'Chemical Communications'
_journal_page_first 2830
_journal_page_last 2831
_journal_paper_doi 10.1039/b307604k
_journal_year 2003
_chemical_formula_sum 'C14 H14 Cd0.5 N3 O2 S'
_chemical_formula_weight 344.54
_space_group_IT_number 14
_symmetry_cell_setting monoclinic
_symmetry_space_group_name_Hall '-P 2ybc'
_symmetry_space_group_name_H-M 'P 1 21/c 1'
_atom_sites_solution_hydrogens geom
_atom_sites_solution_primary direct
_atom_sites_solution_secondary difmap
_audit_creation_method SHELXL-97
_cell_angle_alpha 90.00
_cell_angle_beta 99.210(3)
_cell_angle_gamma 90.00
_cell_formula_units_Z 4
_cell_length_a 7.1151(12)
_cell_length_b 22.521(4)
_cell_length_c 9.7076(17)
_cell_measurement_temperature 293(2)
_cell_volume 1535.5(5)
_computing_structure_refinement 'SHELXL-97 (Sheldrick, 1997)'
_computing_structure_solution 'SHELXS-97 (Sheldrick, 1990)'
_diffrn_ambient_temperature 293(2)
_diffrn_measured_fraction_theta_full 0.996
_diffrn_measured_fraction_theta_max 0.996
_diffrn_radiation_monochromator graphite
_diffrn_radiation_source 'fine-focus sealed tube'
_diffrn_radiation_type MoK\a
_diffrn_radiation_wavelength 0.71073
_diffrn_reflns_av_R_equivalents 0.0375
_diffrn_reflns_av_sigmaI/netI 0.0279
_diffrn_reflns_limit_h_max 9
_diffrn_reflns_limit_h_min -7
_diffrn_reflns_limit_k_max 29
_diffrn_reflns_limit_k_min -29
_diffrn_reflns_limit_l_max 12
_diffrn_reflns_limit_l_min -12
_diffrn_reflns_number 10405
_diffrn_reflns_theta_full 28.07
_diffrn_reflns_theta_max 28.07
_diffrn_reflns_theta_min 1.81
_exptl_absorpt_coefficient_mu 0.890
_exptl_absorpt_correction_T_max 1.0000
_exptl_absorpt_correction_T_min 0.6973
_exptl_absorpt_correction_type SADABS
_exptl_crystal_colour colorless
_exptl_crystal_density_diffrn 1.490
_exptl_crystal_density_method 'not measured'
_exptl_crystal_description block
_exptl_crystal_F_000 700
_exptl_crystal_size_max 0.58
_exptl_crystal_size_mid 0.24
_exptl_crystal_size_min 0.22
_refine_diff_density_max 1.253
_refine_diff_density_min -0.775
_refine_diff_density_rms 0.088
_refine_ls_extinction_method none
_refine_ls_goodness_of_fit_ref 1.071
_refine_ls_hydrogen_treatment mixed
_refine_ls_matrix_type full
_refine_ls_number_parameters 187
_refine_ls_number_reflns 3723
_refine_ls_number_restraints 0
_refine_ls_restrained_S_all 1.071
_refine_ls_R_factor_all 0.0512
_refine_ls_R_factor_gt 0.0423
_refine_ls_shift/su_max 0.000
_refine_ls_shift/su_mean 0.000
_refine_ls_structure_factor_coef Fsqd
_refine_ls_weighting_details 'calc w=1/[\s^2^(Fo^2^)+(0.0815P)^2^+0.4493P] where P=(Fo^2^+2Fc^2^)/3'
_refine_ls_weighting_scheme calc
_refine_ls_wR_factor_gt 0.1233
_refine_ls_wR_factor_ref 0.1303
_reflns_number_gt 2944
_reflns_number_total 3723
_reflns_threshold_expression >2sigma(I)
_cod_data_source_file b307604k.txt
_cod_data_source_block compd6
_cod_depositor_comments
;
The following automatic conversions were performed:

'_symmetry_cell_setting' value 'Monoclinic' changed to 'monoclinic'
according to
/usr/data/users/saulius/automatic-downloads/retrospective/RSC/lib/dictionaries/cif_core.dic
dictionary named 'cif_core.dic' version 2.4.2 from 2011-04-26.

Automatic conversion script
Id: cif_fix_values 2281 2013-09-26 08:29:07Z andrius 
;
_cod_original_sg_symbol_H-M P2(1)/c
_cod_original_formula_sum 'C14 H14 Cd0.50 N3 O2 S'
_cod_database_code 7113477

loop_
_symmetry_equiv_pos_as_xyz
'x, y, z'
'-x, y+1/2, -z+1/2'
'-x, -y, -z'
'x, -y-1/2, z-1/2'

loop_
_atom_site_label
_atom_site_type_symbol
_atom_site_fract_x
_atom_site_fract_y
_atom_site_fract_z
_atom_site_U_iso_or_equiv
_atom_site_adp_type
_atom_site_occupancy
_atom_site_symmetry_multiplicity
_atom_site_calc_flag
_atom_site_refinement_flags
Cd1 Cd 0.0000 0.5000 0.5000 0.04108(13) Uani 1 2 d S
O1 O 0.2648(3) 0.46768(9) 0.4141(3) 0.0621(6) Uani 1 1 d .
O2 O 0.1930(3) -0.03520(9) 0.1983(2) 0.0596(6) Uani 1 1 d .
N1 N 0.3075(3) 0.41030(10) 0.4125(3) 0.0490(6) Uani 1 1 d .
N2 N 0.2750(5) 0.00634(10) 0.2844(3) 0.0485(6) Uani 1 1 d .
C1 C 0.1749(5) 0.37032(14) 0.3612(4) 0.0565(8) Uani 1 1 d .
H1A H 0.0518 0.3829 0.3270 0.068 Uiso 1 1 calc R
C2 C 0.2190(5) 0.31135(14) 0.3586(4) 0.0602(8) Uani 1 1 d .
H2A H 0.1251 0.2841 0.3236 0.072 Uiso 1 1 calc R
C3 C 0.4025(5) 0.29159(13) 0.4077(3) 0.0528(7) Uani 1 1 d .
C4 C 0.5343(5) 0.33440(15) 0.4583(4) 0.0598(8) Uani 1 1 d .
H4A H 0.6591 0.3231 0.4915 0.072 Uiso 1 1 calc R
C5 C 0.4853(4) 0.39311(16) 0.4605(4) 0.0563(7) Uani 1 1 d .
H5A H 0.5764 0.4212 0.4958 0.068 Uiso 1 1 calc R
C6 C 0.4572(6) 0.22702(15) 0.4090(4) 0.0621(9) Uani 1 1 d .
H6A H 0.3704 0.2060 0.3383 0.074 Uiso 1 1 calc R
H6B H 0.5845 0.2233 0.3861 0.074 Uiso 1 1 calc R
C7 C 0.4519(9) 0.19923(16) 0.5487(4) 0.0861(14) Uani 1 1 d .
H7A H 0.3203 0.1960 0.5626 0.103 Uiso 1 1 calc R
H7B H 0.5169 0.2252 0.6207 0.103 Uiso 1 1 calc R
C8 C 0.5440(9) 0.13741(17) 0.5658(4) 0.0963(17) Uani 1 1 d .
H8A H 0.6753 0.1406 0.5512 0.116 Uiso 1 1 calc R
H8B H 0.5447 0.1240 0.6609 0.116 Uiso 1 1 calc R
C9 C 0.4439(7) 0.09124(15) 0.4665(3) 0.0664(10) Uani 1 1 d .
C10 C 0.5306(6) 0.06962(15) 0.3600(4) 0.0655(9) Uani 1 1 d .
H10A H 0.6501 0.0838 0.3492 0.079 Uiso 1 1 calc R
C11 C 0.4440(5) 0.02745(14) 0.2696(3) 0.0551(7) Uani 1 1 d .
H11A H 0.5043 0.0136 0.1977 0.066 Uiso 1 1 calc R
C12 C 0.1864(6) 0.02682(19) 0.3844(4) 0.0707(10) Uani 1 1 d .
H12A H 0.0659 0.0126 0.3922 0.085 Uiso 1 1 calc R
C13 C 0.2699(8) 0.06879(18) 0.4765(4) 0.0798(12) Uani 1 1 d .
H13A H 0.2061 0.0821 0.5471 0.096 Uiso 1 1 calc R
N3 N 0.0335(4) 0.58690(12) 0.3927(3) 0.0621(7) Uani 1 1 d .
C14 C 0.0470(5) 0.62536(14) 0.3214(4) 0.0616(9) Uani 1 1 d .
S1 S 0.07586(19) 0.67876(6) 0.2148(2) 0.1252(7) Uani 1 1 d .

loop_
_atom_site_aniso_label
_atom_site_aniso_U_11
_atom_site_aniso_U_22
_atom_site_aniso_U_33
_atom_site_aniso_U_23
_atom_site_aniso_U_13
_atom_site_aniso_U_12
Cd1 0.03414(18) 0.03259(17) 0.0568(2) 0.00172(10) 0.00802(12) -0.00104(9)
O1 0.0507(12) 0.0367(11) 0.1063(19) 0.0010(11) 0.0350(13) 0.0001(9)
O2 0.0640(14) 0.0389(10) 0.0689(13) 0.0011(10) -0.0102(11) 0.0000(10)
N1 0.0435(13) 0.0382(11) 0.0701(16) -0.0012(10) 0.0238(12) 0.0003(10)
N2 0.0563(17) 0.0378(12) 0.0493(13) 0.0063(9) 0.0022(12) 0.0080(10)
C1 0.0439(17) 0.0488(16) 0.078(2) -0.0061(15) 0.0116(15) 0.0020(13)
C2 0.060(2) 0.0428(16) 0.079(2) -0.0113(14) 0.0140(17) -0.0045(14)
C3 0.0631(19) 0.0425(15) 0.0554(16) -0.0005(12) 0.0172(14) 0.0048(13)
C4 0.0522(18) 0.0530(18) 0.0740(19) 0.0008(16) 0.0091(16) 0.0056(14)
C5 0.0461(17) 0.0501(17) 0.0745(19) -0.0004(16) 0.0152(15) -0.0025(13)
C6 0.080(2) 0.0494(17) 0.0584(18) -0.0034(14) 0.0168(17) 0.0120(16)
C7 0.158(5) 0.0470(19) 0.0502(17) -0.0062(16) 0.008(2) 0.005(2)
C8 0.166(5) 0.0472(19) 0.058(2) -0.0063(16) -0.035(3) 0.011(2)
C9 0.110(3) 0.0400(16) 0.0410(14) 0.0022(12) -0.0125(18) 0.0139(19)
C10 0.067(2) 0.0539(18) 0.072(2) -0.0006(16) -0.0026(17) -0.0016(16)
C11 0.0602(19) 0.0457(17) 0.0598(18) -0.0066(13) 0.0106(15) 0.0058(14)
C12 0.079(3) 0.067(2) 0.071(2) 0.0049(19) 0.027(2) 0.001(2)
C13 0.118(4) 0.070(2) 0.057(2) -0.0027(17) 0.029(2) 0.009(2)
N3 0.0695(18) 0.0425(13) 0.0729(17) 0.0041(12) 0.0076(14) -0.0114(13)
C14 0.0406(17) 0.0467(17) 0.096(3) 0.0135(17) 0.0075(17) 0.0017(13)
S1 0.0762(8) 0.0916(9) 0.2061(17) 0.0917(11) 0.0180(9) 0.0012(6)

loop_
_atom_type_symbol
_atom_type_description
_atom_type_scat_dispersion_real
_atom_type_scat_dispersion_imag
_atom_type_scat_source
C C 0.0033 0.0016 'International Tables Vol C Tables 4.2.6.8 and 6.1.1.4'
H H 0.0000 0.0000 'International Tables Vol C Tables 4.2.6.8 and 6.1.1.4'
N N 0.0061 0.0033 'International Tables Vol C Tables 4.2.6.8 and 6.1.1.4'
O O 0.0106 0.0060 'International Tables Vol C Tables 4.2.6.8 and 6.1.1.4'
S S 0.1246 0.1234 'International Tables Vol C Tables 4.2.6.8 and 6.1.1.4'
Cd Cd -0.8075 1.2024 'International Tables Vol C Tables 4.2.6.8 and 6.1.1.4'

loop_
_geom_angle_atom_site_label_1
_geom_angle_atom_site_label_2
_geom_angle_atom_site_label_3
_geom_angle
_geom_angle_site_symmetry_1
_geom_angle_site_symmetry_3
N3 Cd1 N3 180.00(7) 3_566 .
N3 Cd1 O1 87.36(10) 3_566 3_566
N3 Cd1 O1 92.64(10) . 3_566
N3 Cd1 O1 92.64(10) 3_566 .
N3 Cd1 O1 87.36(10) . .
O1 Cd1 O1 180.0 3_566 .
N3 Cd1 O2 89.68(9) 3_566 2
N3 Cd1 O2 90.32(9) . 2
O1 Cd1 O2 89.92(9) 3_566 2
O1 Cd1 O2 90.08(9) . 2
N3 Cd1 O2 90.32(9) 3_566 4_566
N3 Cd1 O2 89.68(9) . 4_566
O1 Cd1 O2 90.08(9) 3_566 4_566
O1 Cd1 O2 89.92(9) . 4_566
O2 Cd1 O2 180.000(1) 2 4_566
N1 O1 Cd1 121.02(16) . .
N2 O2 Cd1 115.12(16) . 2_545
O1 N1 C5 119.0(3) . .
O1 N1 C1 120.6(3) . .
C5 N1 C1 120.4(3) . .
C11 N2 C12 120.2(3) . .
C11 N2 O2 120.1(3) . .
C12 N2 O2 119.7(3) . .
N1 C1 C2 120.7(3) . .
C1 C2 C3 120.7(3) . .
C4 C3 C2 116.5(3) . .
C4 C3 C6 120.8(3) . .
C2 C3 C6 122.7(3) . .
C5 C4 C3 121.4(3) . .
N1 C5 C4 120.3(3) . .
C7 C6 C3 111.5(3) . .
C6 C7 C8 113.8(4) . .
C9 C8 C7 113.8(4) . .
C13 C9 C10 116.5(4) . .
C13 C9 C8 123.5(4) . .
C10 C9 C8 120.0(5) . .
C11 C10 C9 121.1(4) . .
N2 C11 C10 120.2(3) . .
N2 C12 C13 120.8(4) . .
C9 C13 C12 121.1(4) . .
C14 N3 Cd1 169.6(3) . .
N3 C14 S1 176.7(4) . .

loop_
_geom_bond_atom_site_label_1
_geom_bond_atom_site_label_2
_geom_bond_distance
_geom_bond_site_symmetry_2
Cd1 N3 2.247(3) 3_566
Cd1 N3 2.247(3) .
Cd1 O1 2.297(2) 3_566
Cd1 O1 2.297(2) .
Cd1 O2 2.318(2) 2
Cd1 O2 2.318(2) 4_566
O1 N1 1.328(3) .
O2 N2 1.326(3) .
O2 Cd1 2.318(2) 2_545
N1 C5 1.333(4) .
N1 C1 1.341(4) .
N2 C11 1.322(5) .
N2 C12 1.322(5) .
C1 C2 1.366(4) .
C2 C3 1.389(5) .
C3 C4 1.379(5) .
C3 C6 1.505(4) .
C4 C5 1.369(5) .
C6 C7 1.500(6) .
C7 C8 1.536(6) .
C8 C9 1.516(5) .
C9 C13 1.355(6) .
C9 C10 1.375(5) .
C10 C11 1.371(5) .
C12 C13 1.370(6) .
N3 C14 1.123(4) .
C14 S1 1.621(4) .
